data_7131791
loop_
_publ_author_name
'Motornov, Vladimir'
'Pohl, Radek'
'Klepetarova, Blanka'
'Beier, Petr'

_publ_section_title
;
 N-Acyl-1,2,3-triazoles -- key intermediates in denitrogenative
 transformations
;
_journal_name_full 'Chemical Communications'
_journal_paper_doi 10.1039/D3CC00987D
_journal_year 2023
_chemical_formula_moiety 'C17 H15 N3 O2'
_chemical_formula_sum 'C17 H15 N3 O2'
_chemical_formula_weight 293.33
_chemical_name_systematic (4-methoxyphenyl)(4-(p-tolyl)-1H-1,2,3-triazol-1-yl)methanone
_space_group_crystal_system triclinic
_space_group_IT_number 2
_space_group_name_Hall '-P 1'
_space_group_name_H-M_alt 'P -1'
_atom_sites_solution_hydrogens difmap
_atom_sites_solution_primary direct
_audit_update_record
;
2023-02-27 deposited with the CCDC.	2023-06-29 downloaded from the CCDC.
;
_cell_angle_alpha 93.215(2)
_cell_angle_beta 106.075(2)
_cell_angle_gamma 113.5933(19)
_cell_formula_units_Z 2
_cell_length_a 8.1806(6)
_cell_length_b 9.0341(6)
_cell_length_c 11.2117(8)
_cell_measurement_reflns_used 9877
_cell_measurement_temperature 180
_cell_measurement_theta_max 68.4213
_cell_measurement_theta_min 4.1794
_cell_volume 716.41(9)
_computing_cell_refinement 'USER DEFINED CELL REFINEMENT'
_computing_data_collection 'USER DEFINED DATA COLLECTION'
_computing_data_reduction 'USER DEFINED DATA REDUCTION'
_computing_molecular_graphics 'CAMERON (Watkin et al., 1996)'
_computing_publication_material 'CRYSTALS (Betteridge et al., 2003)'
_computing_structure_refinement 'CRYSTALS (Betteridge et al., 2003)'
_computing_structure_solution 'SIR92 (Altomare et al., 1994)'
_diffrn_ambient_temperature 180
_diffrn_measured_fraction_theta_full 0.992
_diffrn_measured_fraction_theta_max 0.992
_diffrn_measurement_device Serial
_diffrn_measurement_device_type Unknown
_diffrn_measurement_method '\f & \w scans'
_diffrn_radiation_monochromator graphite
_diffrn_radiation_probe x-ray
_diffrn_radiation_type 'Cu K\a'
_diffrn_radiation_wavelength 1.54178
_diffrn_reflns_av_R_equivalents 0.044
_diffrn_reflns_limit_h_max 9
_diffrn_reflns_limit_h_min -9
_diffrn_reflns_limit_k_max 10
_diffrn_reflns_limit_k_min -10
_diffrn_reflns_limit_l_max 13
_diffrn_reflns_limit_l_min -13
_diffrn_reflns_number 20666
_diffrn_reflns_theta_full 68.415
_diffrn_reflns_theta_max 68.415
_diffrn_reflns_theta_min 4.179
_diffrn_standards_number 0
_exptl_absorpt_coefficient_mu 0.744
_exptl_absorpt_correction_T_max 0.89
_exptl_absorpt_correction_T_min 0.81
_exptl_absorpt_correction_type multi-scan
_exptl_absorpt_process_details 'DENZO/SCALEPACK (Otwinowski & Minor, 1997)'
_exptl_crystal_colour colourless
_exptl_crystal_density_diffrn 1.360
_exptl_crystal_density_method 'not measured'
_exptl_crystal_description prism
_exptl_crystal_F_000 308
_exptl_crystal_size_max 0.323
_exptl_crystal_size_mid 0.184
_exptl_crystal_size_min 0.156
_refine_diff_density_max 0.23
_refine_diff_density_min -0.23
_refine_ls_extinction_method None
_refine_ls_goodness_of_fit_ref 1.0128
_refine_ls_hydrogen_treatment refxyz
_refine_ls_matrix_type full
_refine_ls_number_parameters 244
_refine_ls_number_reflns 2489
_refine_ls_number_restraints 0
_refine_ls_R_factor_all 0.0445
_refine_ls_R_factor_gt 0.0436
_refine_ls_shift/su_max 0.0002223
_refine_ls_shift/su_mean 0.0000250
_refine_ls_structure_factor_coef F
_refine_ls_weighting_details
;
 Method, part 1, Chebychev polynomial, (Watkin, 1994, Prince, 1982) 
 [weight] = 1.0/[A~0~*T~0~(x)+A~1~*T~1~(x) ... +A~n-1~]*T~n-1~(x)] 
 where A~i~ are the Chebychev coefficients listed below and x= Fcalc/Fmax 
 Method = Robust Weighting (Prince, 1982) 
 W = [weight] * [1-(deltaF/6*sigmaF)^2^]^2^ 
 A~i~ are: 
 0.553 0.754 0.454 0.200 0.521E-01 
;
_refine_ls_weighting_scheme calc
_refine_ls_wR_factor_all 0.0478
_refine_ls_wR_factor_gt 0.0471
_refine_ls_wR_factor_ref 0.0471
_reflns_limit_h_max 9
_reflns_limit_h_min -9
_reflns_limit_k_max 10
_reflns_limit_k_min -10
_reflns_limit_l_max 13
_reflns_limit_l_min 0
_reflns_number_gt 2489
_reflns_number_total 2602
_reflns_threshold_expression I>2.0\s(I)
_oxford_diffrn_Wilson_B_factor 2.51
_oxford_diffrn_Wilson_scale 5.95
_oxford_refine_ls_r_factor_ref 0.0436
_oxford_refine_ls_scale 0.4765(11)
_oxford_reflns_number_all 2602
_oxford_reflns_threshold_expression_ref I>2.0\s(I)
_cod_data_source_file d3cc00987d2.cif
_cod_data_source_block 1_CCDC1
_cod_original_cell_volume 716.42(9)
_cod_database_code 7131791

loop_
_symmetry_equiv_pos_as_xyz
x,y,z
-x,-y,-z

loop_
_atom_site_label
_atom_site_type_symbol
_atom_site_fract_x
_atom_site_fract_y
_atom_site_fract_z
_atom_site_U_iso_or_equiv
_atom_site_occupancy
_atom_site_adp_type
_atom_site_refinement_flags_posn
_atom_site_refinement_flags_adp
_atom_site_refinement_flags_occupancy
_atom_site_disorder_assembly
_atom_site_disorder_group
_atom_site_attached_hydrogens
O1 O -0.05626(13) 0.07193(11) -0.27252(8) 0.0462 1.0000 Uani . . . . . .
C2 C -0.14009(17) 0.04172(15) -0.19705(11) 0.0346 1.0000 Uani . . . . . .
N3 N -0.05839(14) 0.15959(12) -0.08145(9) 0.0335 1.0000 Uani . . . . . .
N4 N -0.10846(15) 0.13102(13) 0.02453(9) 0.0400 1.0000 Uani . . . . . .
N5 N 0.00156(15) 0.26167(14) 0.11089(10) 0.0412 1.0000 Uani . . . . . .
C6 C 0.12483(16) 0.37631(15) 0.06343(11) 0.0345 1.0000 Uani . . . . . .
C7 C 0.08730(17) 0.31099(15) -0.05871(11) 0.0356 1.0000 Uani . . . . . .
C8 C 0.26890(17) 0.53478(15) 0.14264(11) 0.0351 1.0000 Uani . . . . . .
C9 C 0.42525(18) 0.63012(16) 0.10902(12) 0.0405 1.0000 Uani . . . . . .
C10 C 0.5653(2) 0.77607(17) 0.18723(13) 0.0455 1.0000 Uani . . . . . .
C11 C 0.55385(19) 0.83088(16) 0.30157(12) 0.0443 1.0000 Uani . . . . . .
C12 C 0.3955(2) 0.73763(18) 0.33294(12) 0.0462 1.0000 Uani . . . . . .
C13 C 0.2548(2) 0.59199(17) 0.25578(12) 0.0418 1.0000 Uani . . . . . .
C14 C 0.7085(3) 0.9863(2) 0.38850(17) 0.0579 1.0000 Uani . . . . . .
C15 C -0.31894(16) -0.10593(14) -0.21920(11) 0.0323 1.0000 Uani . . . . . .
C16 C -0.36278(18) -0.23224(16) -0.31603(12) 0.0386 1.0000 Uani . . . . . .
C17 C -0.53221(18) -0.37192(15) -0.35264(12) 0.0380 1.0000 Uani . . . . . .
C18 C -0.66264(17) -0.38553(14) -0.29211(11) 0.0353 1.0000 Uani . . . . . .
O19 O -0.83533(13) -0.51581(11) -0.32181(9) 0.0463 1.0000 Uani . . . . . .
C20 C -0.8915(2) -0.63999(17) -0.42845(14) 0.0476 1.0000 Uani . . . . . .
C21 C -0.62078(19) -0.26104(16) -0.19459(13) 0.0417 1.0000 Uani . . . . . .
C22 C -0.45132(18) -0.12296(15) -0.15774(12) 0.0381 1.0000 Uani . . . . . .
H71 H 0.136(2) 0.3508(18) -0.1198(14) 0.0435 1.0000 Uiso . . . . . .
H91 H 0.438(2) 0.5935(19) 0.0306(15) 0.0501 1.0000 Uiso . . . . . .
H101 H 0.674(2) 0.839(2) 0.1632(15) 0.0553 1.0000 Uiso . . . . . .
H121 H 0.382(2) 0.775(2) 0.4098(16) 0.0574 1.0000 Uiso . . . . . .
H131 H 0.146(2) 0.5281(19) 0.2782(15) 0.0496 1.0000 Uiso . . . . . .
H142 H 0.662(3) 1.067(3) 0.402(2) 0.0881 1.0000 Uiso . . . . . .
H141 H 0.809(3) 1.037(3) 0.351(2) 0.0888 1.0000 Uiso . . . . . .
H143 H 0.755(3) 0.965(3) 0.468(2) 0.0879 1.0000 Uiso . . . . . .
H161 H -0.273(2) -0.2224(18) -0.3574(14) 0.0477 1.0000 Uiso . . . . . .
H171 H -0.557(2) -0.4593(19) -0.4165(15) 0.0469 1.0000 Uiso . . . . . .
H201 H -1.016(3) -0.717(2) -0.4297(18) 0.0718 1.0000 Uiso . . . . . .
H203 H -0.897(3) -0.597(2) -0.5060(18) 0.0693 1.0000 Uiso . . . . . .
H202 H -0.805(3) -0.696(2) -0.4146(17) 0.0704 1.0000 Uiso . . . . . .
H211 H -0.709(2) -0.2673(19) -0.1571(15) 0.0504 1.0000 Uiso . . . . . .
H221 H -0.426(2) -0.0337(19) -0.0902(15) 0.0461 1.0000 Uiso . . . . . .

loop_
_atom_site_aniso_label
_atom_site_aniso_U_11
_atom_site_aniso_U_22
_atom_site_aniso_U_33
_atom_site_aniso_U_23
_atom_site_aniso_U_13
_atom_site_aniso_U_12
O1 0.0453(5) 0.0432(5) 0.0392(5) 0.0004(4) 0.0215(4) 0.0042(4)
C2 0.0365(6) 0.0360(6) 0.0317(6) 0.0060(5) 0.0128(5) 0.0150(5)
N3 0.0339(5) 0.0338(5) 0.0309(5) 0.0044(4) 0.0109(4) 0.0128(4)
N4 0.0373(6) 0.0463(6) 0.0326(5) 0.0046(4) 0.0135(4) 0.0133(5)
N5 0.0358(5) 0.0482(6) 0.0338(5) 0.0010(5) 0.0105(4) 0.0141(5)
C6 0.0318(6) 0.0389(6) 0.0334(6) 0.0037(5) 0.0076(5) 0.0184(5)
C7 0.0375(6) 0.0336(6) 0.0326(6) 0.0048(5) 0.0112(5) 0.0128(5)
C8 0.0350(6) 0.0376(6) 0.0317(6) 0.0017(5) 0.0042(5) 0.0199(5)
C9 0.0404(7) 0.0401(7) 0.0373(6) -0.0025(5) 0.0106(5) 0.0164(6)
C10 0.0402(7) 0.0413(7) 0.0482(7) -0.0015(6) 0.0103(6) 0.0151(6)
C11 0.0461(7) 0.0399(7) 0.0404(7) -0.0030(5) -0.0008(6) 0.0236(6)
C12 0.0549(8) 0.0513(8) 0.0326(6) -0.0028(6) 0.0059(6) 0.0303(7)
C13 0.0436(7) 0.0479(7) 0.0355(6) 0.0030(5) 0.0108(5) 0.0234(6)
C14 0.0604(10) 0.0432(8) 0.0510(9) -0.0095(7) -0.0033(7) 0.0204(7)
C15 0.0332(6) 0.0322(6) 0.0317(6) 0.0070(5) 0.0109(5) 0.0142(5)
C16 0.0378(7) 0.0403(7) 0.0399(6) 0.0047(5) 0.0196(5) 0.0151(5)
C17 0.0417(7) 0.0319(6) 0.0392(6) 0.0008(5) 0.0164(5) 0.0134(5)
C18 0.0350(6) 0.0311(6) 0.0387(6) 0.0097(5) 0.0140(5) 0.0117(5)
O19 0.0403(5) 0.0374(5) 0.0503(5) 0.0007(4) 0.0201(4) 0.0037(4)
C20 0.0459(8) 0.0350(7) 0.0476(8) 0.0019(6) 0.0130(6) 0.0060(6)
C21 0.0380(7) 0.0444(7) 0.0436(7) 0.0040(6) 0.0218(6) 0.0135(6)
C22 0.0388(7) 0.0375(6) 0.0370(6) 0.0014(5) 0.0148(5) 0.0147(5)

loop_
_atom_type_symbol
_atom_type_scat_dispersion_real
_atom_type_scat_dispersion_imag
_atom_type_scat_Cromer_Mann_a1
_atom_type_scat_Cromer_Mann_b1
_atom_type_scat_Cromer_Mann_a2
_atom_type_scat_Cromer_Mann_b2
_atom_type_scat_Cromer_Mann_a3
_atom_type_scat_Cromer_Mann_b3
_atom_type_scat_Cromer_Mann_a4
_atom_type_scat_Cromer_Mann_b4
_atom_type_scat_Cromer_Mann_c
_atom_type_scat_source
C 0.0181 0.0091 2.3100 20.8439 1.0200 10.2075 1.5886 0.5687 0.8650 51.6512 0.2156 'International Tables Vol C 4.2.6.8 and 6.1.1.4'
H 0.0000 0.0000 0.4930 10.5109 0.3229 26.1257 0.1402 3.1424 0.0408 57.7998 0.0030 'International Tables Vol C 4.2.6.8 and 6.1.1.4'
N 0.0311 0.0180 12.2126 0.0057 3.1322 9.8933 2.0125 28.9975 1.1663 0.5826 -11.5290 'International Tables Vol C 4.2.6.8 and 6.1.1.4'
O 0.0492 0.0322 3.0485 13.2771 2.2868 5.7011 1.5463 0.3239 0.8670 32.9089 0.2508 'International Tables Vol C 4.2.6.8 and 6.1.1.4'

loop_
_geom_angle_atom_site_label_1
_geom_angle_site_symmetry_1
_geom_angle_atom_site_label_2
_geom_angle_site_symmetry_2
_geom_angle_atom_site_label_3
_geom_angle_site_symmetry_3
_geom_angle
_geom_angle_publ_flag
O1 . C2 . N3 . 116.47(11) yes
O1 . C2 . C15 . 123.59(11) yes
N3 . C2 . C15 . 119.94(10) yes
C2 . N3 . N4 . 124.52(10) yes
C2 . N3 . C7 . 125.12(10) yes
N4 . N3 . C7 . 110.24(10) yes
N3 . N4 . N5 . 106.84(10) yes
N4 . N5 . C6 . 109.87(10) yes
N5 . C6 . C7 . 107.80(11) yes
N5 . C6 . C8 . 121.27(11) yes
C7 . C6 . C8 . 130.90(12) yes
C6 . C7 . N3 . 105.25(11) yes
C6 . C7 . H71 . 133.0(9) no
N3 . C7 . H71 . 121.7(9) no
C6 . C8 . C9 . 121.30(11) yes
C6 . C8 . C13 . 120.53(12) yes
C9 . C8 . C13 . 118.15(12) yes
C8 . C9 . C10 . 120.97(12) yes
C8 . C9 . H91 . 119.9(9) no
C10 . C9 . H91 . 119.1(9) no
C9 . C10 . C11 . 120.89(14) yes
C9 . C10 . H101 . 119.6(10) no
C11 . C10 . H101 . 119.4(10) no
C10 . C11 . C12 . 117.84(12) yes
C10 . C11 . C14 . 121.01(15) yes
C12 . C11 . C14 . 121.15(14) yes
C11 . C12 . C13 . 121.82(13) yes
C11 . C12 . H121 . 119.4(10) no
C13 . C12 . H121 . 118.8(10) no
C8 . C13 . C12 . 120.28(14) yes
C8 . C13 . H131 . 118.3(9) no
C12 . C13 . H131 . 121.4(9) no
C11 . C14 . H142 . 111.4(13) no
C11 . C14 . H141 . 110.4(13) no
H142 . C14 . H141 . 106.6(18) no
C11 . C14 . H143 . 110.6(13) no
H142 . C14 . H143 . 105.7(18) no
H141 . C14 . H143 . 111.9(18) no
C2 . C15 . C16 . 115.89(11) yes
C2 . C15 . C22 . 125.60(11) yes
C16 . C15 . C22 . 118.34(11) yes
C15 . C16 . C17 . 121.71(11) yes
C15 . C16 . H161 . 118.9(9) no
C17 . C16 . H161 . 119.4(9) no
C16 . C17 . C18 . 119.16(11) yes
C16 . C17 . H171 . 120.3(9) no
C18 . C17 . H171 . 120.5(9) no
C17 . C18 . O19 . 124.29(11) yes
C17 . C18 . C21 . 119.93(11) yes
O19 . C18 . C21 . 115.77(11) yes
C18 . O19 . C20 . 117.83(11) yes
O19 . C20 . H201 . 102.1(11) no
O19 . C20 . H203 . 112.1(11) no
H201 . C20 . H203 . 111.6(15) no
O19 . C20 . H202 . 110.9(10) no
H201 . C20 . H202 . 109.8(15) no
H203 . C20 . H202 . 110.2(15) no
C18 . C21 . C22 . 120.69(12) yes
C18 . C21 . H211 . 120.1(10) no
C22 . C21 . H211 . 119.1(10) no
C15 . C22 . C21 . 120.16(12) yes
C15 . C22 . H221 . 120.3(9) no
C21 . C22 . H221 . 119.5(9) no

loop_
_geom_bond_atom_site_label_1
_geom_bond_site_symmetry_1
_geom_bond_atom_site_label_2
_geom_bond_site_symmetry_2
_geom_bond_distance
_geom_bond_publ_flag
O1 . C2 . 1.2075(15) yes
C2 . N3 . 1.4340(15) yes
C2 . C15 . 1.4768(17) yes
N3 . N4 . 1.3658(14) yes
N3 . C7 . 1.3579(16) yes
N4 . N5 . 1.2960(15) yes
N5 . C6 . 1.3769(17) yes
C6 . C7 . 1.3598(17) yes
C6 . C8 . 1.4678(17) yes
C7 . H71 . 0.906(16) no
C8 . C9 . 1.3934(19) yes
C8 . C13 . 1.3945(18) yes
C9 . C10 . 1.3873(19) yes
C9 . H91 . 0.970(16) no
C10 . C11 . 1.389(2) yes
C10 . H101 . 0.962(17) no
C11 . C12 . 1.387(2) yes
C11 . C14 . 1.5045(19) yes
C12 . C13 . 1.383(2) yes
C12 . H121 . 0.958(17) no
C13 . H131 . 0.955(16) no
C14 . H142 . 0.97(2) no
C14 . H141 . 0.98(2) no
C14 . H143 . 0.93(2) no
C15 . C16 . 1.3882(17) yes
C15 . C22 . 1.4012(17) yes
C16 . C17 . 1.3815(18) yes
C16 . H161 . 0.950(16) no
C17 . C18 . 1.3855(18) yes
C17 . H171 . 0.952(16) no
C18 . O19 . 1.3626(15) yes
C18 . C21 . 1.3871(18) yes
O19 . C20 . 1.4255(17) yes
C20 . H201 . 0.97(2) no
C20 . H203 . 0.971(19) no
C20 . H202 . 1.007(19) no
C21 . C22 . 1.3745(18) yes
C21 . H211 . 0.917(17) no
C22 . H221 . 0.989(15) no
